data_7034007
loop_
_publ_author_name
'Ma, Xiaozhou'
'Xu, Na'
'Gao, Chen'
'Li, Leilei'
'Wang, Bingwu'
'Shi, Wei'
'Cheng, Peng'

_publ_section_title
;
 Lanthanide hydroxide ribbons assembled in a 2D network: slow relaxation
 of the magnetization in the dysprosium(iii) complex.
;
_journal_issue 12
_journal_name_full 'Dalton transactions (Cambridge, England : 2003)'
_journal_page_first 5276
_journal_page_last 5279
_journal_paper_doi 10.1039/c5dt00185d
_journal_volume 44
_journal_year 2015
_chemical_formula_moiety 'C14 H22 O11 Tb2, H2 O'
_chemical_formula_sum 'C14 H24 O12 Tb2'
_chemical_formula_weight 702.17
_chemical_name_systematic
;
 ? 
;
_space_group_crystal_system triclinic
_space_group_IT_number 2
_space_group_name_Hall '-P 1'
_space_group_name_H-M_alt 'P -1'
_symmetry_space_group_name_Hall '-P 1'
_symmetry_space_group_name_H-M 'P -1'
_atom_sites_solution_hydrogens geom
_atom_sites_solution_primary iterative
_atom_sites_solution_secondary difmap
_audit_creation_date 2014-12-16
_audit_creation_method
;
Olex2 1.2
(compiled 2014.11.28 svn.r3106 for OlexSys, GUI svn.r4959)
;
_audit_update_record
;
2014-12-16 deposited with the CCDC.
2015-02-11 downloaded from the CCDC.
;
_cell_angle_alpha 71.781(10)
_cell_angle_beta 82.756(8)
_cell_angle_gamma 75.432(8)
_cell_formula_units_Z 2
_cell_length_a 7.1577(5)
_cell_length_b 9.9319(10)
_cell_length_c 14.9339(17)
_cell_measurement_reflns_used 4054
_cell_measurement_temperature 130.6(9)
_cell_measurement_theta_max 28.8000
_cell_measurement_theta_min 3.7850
_cell_volume 974.70(18)
_computing_cell_refinement
;
CrysAlisPro, Agilent Technologies,
Version 1.171.36.32 (release 02-08-2013 CrysAlis171 .NET)
(compiled Aug  2 2013,16:46:58)
;
_computing_data_collection
;
CrysAlisPro, Agilent Technologies,
Version 1.171.36.32 (release 02-08-2013 CrysAlis171 .NET)
(compiled Aug  2 2013,16:46:58)
;
_computing_data_reduction
;
CrysAlisPro, Agilent Technologies,
Version 1.171.36.32 (release 02-08-2013 CrysAlis171 .NET)
(compiled Aug  2 2013,16:46:58)
;
_computing_molecular_graphics 'Olex2 (Dolomanov et al., 2009)'
_computing_publication_material 'Olex2 (Dolomanov et al., 2009)'
_computing_structure_refinement 'XL (Sheldrick, 2008)'
_computing_structure_solution
;
Superflip (Palatinus & Chapuis, 2007;Palatinus & van der Lee, 2008;
Palatinus et al., 2012)
;
_diffrn_ambient_temperature 130.6(9)
_diffrn_detector_area_resol_mean 16.2116
_diffrn_measured_fraction_theta_full 0.999
_diffrn_measured_fraction_theta_max 0.999
_diffrn_measurement_details
;
  1 omega    1.00   26.00   1.0000   15.0000
omega____ theta____ kappa____ phi______ frames
    -       18.0372   57.0000  -30.0000 25

  2 omega  -12.00   88.00   1.0000   15.0000
omega____ theta____ kappa____ phi______ frames
    -       18.0372   19.0000  -90.0000 100

  3 omega   32.00   81.00   1.0000   15.0000
omega____ theta____ kappa____ phi______ frames
    -       18.0372 -135.0000 -110.0000 49

  4 omega  -47.00   48.00   1.0000   15.0000
omega____ theta____ kappa____ phi______ frames
    -       18.0372  -77.0000  -30.0000 95

  5 omega   -8.00   88.00   1.0000   15.0000
omega____ theta____ kappa____ phi______ frames
    -       18.0372   77.0000   90.0000 96

  6 omega  -60.00  -35.00   1.0000   15.0000
omega____ theta____ kappa____ phi______ frames
    -      -18.8185 -178.0000  -30.0000 25
;
_diffrn_measurement_device_type 'SuperNova, Single source at offset, Eos'
_diffrn_measurement_method '\w scans'
_diffrn_orient_matrix_UB_11 0.0852928000
_diffrn_orient_matrix_UB_12 0.0272535000
_diffrn_orient_matrix_UB_13 -0.0101000000
_diffrn_orient_matrix_UB_21 0.0126982000
_diffrn_orient_matrix_UB_22 -0.0181147000
_diffrn_orient_matrix_UB_23 0.0490378000
_diffrn_orient_matrix_UB_31 0.0554544000
_diffrn_orient_matrix_UB_32 -0.0698831000
_diffrn_orient_matrix_UB_33 -0.0004733000
_diffrn_radiation_monochromator mirror
_diffrn_radiation_type MoK\a
_diffrn_radiation_wavelength 0.71073
_diffrn_reflns_av_R_equivalents 0.0446
_diffrn_reflns_av_unetI/netI 0.0529
_diffrn_reflns_limit_h_max 8
_diffrn_reflns_limit_h_min -8
_diffrn_reflns_limit_k_max 11
_diffrn_reflns_limit_k_min -11
_diffrn_reflns_limit_l_max 17
_diffrn_reflns_limit_l_min -17
_diffrn_reflns_number 6604
_diffrn_reflns_theta_full 25.00
_diffrn_reflns_theta_max 25.00
_diffrn_reflns_theta_min 2.94
_diffrn_source 'SuperNova (Mo) X-ray Source'
_exptl_absorpt_coefficient_mu 7.257
_exptl_absorpt_correction_T_max 1.00000
_exptl_absorpt_correction_T_min 0.40175
_exptl_absorpt_correction_type multi-scan
_exptl_absorpt_process_details
;
CrysAlisPro, Agilent Technologies,
Version 1.171.36.32 (release 02-08-2013 CrysAlis171 .NET)
(compiled Aug  2 2013,16:46:58)
Empirical absorption correction using spherical harmonics,
 implemented in SCALE3 ABSPACK scaling algorithm.
;
_exptl_crystal_colour White
_exptl_crystal_density_diffrn 2.392
_exptl_crystal_density_method 'not measured'
_exptl_crystal_description Rectangular
_exptl_crystal_F_000 668
_exptl_crystal_size_max 0.12
_exptl_crystal_size_mid 0.04
_exptl_crystal_size_min 0.02
_refine_diff_density_max 1.453
_refine_diff_density_min -1.361
_refine_diff_density_rms 0.194
_refine_ls_extinction_method none
_refine_ls_goodness_of_fit_ref 1.029
_refine_ls_hydrogen_treatment mixed
_refine_ls_matrix_type full
_refine_ls_number_parameters 268
_refine_ls_number_reflns 3424
_refine_ls_number_restraints 24
_refine_ls_restrained_S_all 1.028
_refine_ls_R_factor_all 0.0321
_refine_ls_R_factor_gt 0.0278
_refine_ls_shift/su_max 0.001
_refine_ls_shift/su_mean 0.000
_refine_ls_structure_factor_coef Fsqd
_refine_ls_weighting_details 'calc w=1/[\s^2^(Fo^2^)+(0.0260P)^2^+0.0000P] where P=(Fo^2^+2Fc^2^)/3'
_refine_ls_weighting_scheme calc
_refine_ls_wR_factor_gt 0.0632
_refine_ls_wR_factor_ref 0.0668
_reflns_number_gt 3047
_reflns_number_total 3424
_reflns_threshold_expression >2sigma(I)
_cod_data_source_file c5dt00185d2.cif
_cod_data_source_block p140617c
_cod_depositor_comments 'Adding full bibliography for 7034007--7034008.cif.'
_cod_original_cell_volume 974.70(17)
_cod_database_code 7034007
_chemical_oxdiff_formula 'C Dy'
_reflns_odcompleteness_completeness 99.87
_reflns_odcompleteness_iscentric 1
_reflns_odcompleteness_theta 26.32
_olex2_refinement_description
;
1. Fixed Uiso
 At 1.2 times of:
  All C(H,H) groups
 At 1.5 times of:
  All C(H,H,H) groups, All O(H,H) groups
2. Uiso/Uaniso restraints and constraints
Uanis(C5) \\sim Ueq, Uanis(C8) \\sim Ueq, Uanis(O8) \\sim Ueq, Uanis(C1) \\sim
Ueq: with sigma of 0.001 and sigma for terminal atoms of 0.002
3.a Free rotating group:
 O12(H12C,H12D)
3.b Secondary CH2 refined with riding coordinates:
 C12(H12A,H12B), C7(H7A,H7B), C6(H6A,H6B), C13(H13A,H13B)
3.c Idealised Me refined as rotating group:
 C10(H10A,H10B,H10C), C4(H4A,H4B,H4C), C11(H11C,H11D,H11E), C3(H3A,H3B,H3C)
;
_olex2_submission_special_instructions 'No special instructions were received'

loop_
_space_group_symop_id
_space_group_symop_operation_xyz
1 'x, y, z'
2 '-x, -y, -z'

loop_
_atom_site_label
_atom_site_type_symbol
_atom_site_fract_x
_atom_site_fract_y
_atom_site_fract_z
_atom_site_U_iso_or_equiv
_atom_site_adp_type
_atom_site_occupancy
_atom_site_calc_flag
_atom_site_refinement_flags_posn
_atom_site_refinement_flags_adp
Tb1 Tb 0.16372(3) 0.32951(3) 0.591747(17) 0.00578(9) Uani 1 d . .
Tb2 Tb 0.38905(3) 0.55691(3) 0.376642(17) 0.00585(9) Uani 1 d . .
O7 O 0.3450(5) 0.1543(4) 0.7078(3) 0.0112(8) Uani 1 d . .
O11 O 0.0023(5) 0.1234(4) 0.6349(3) 0.0103(8) Uani 1 d . .
O5 O 0.2476(5) 0.1844(4) 0.4888(3) 0.0161(9) Uani 1 d . .
O6 O 0.3468(6) 0.3440(4) 0.3633(3) 0.0224(10) Uani 1 d . .
O8 O 0.4728(5) 0.3596(4) 0.5250(2) 0.0067(8) Uani 1 d . U
O1 O 0.0775(5) 0.6267(4) 0.2920(2) 0.0095(8) Uani 1 d . .
O12 O 0.7829(6) 0.1223(5) 0.4857(3) 0.0217(10) Uani 1 d . .
H12C H 0.8151 0.1746 0.4318 0.032 Uiso 1 d G .
H12D H 0.7928 0.0362 0.4835 0.032 Uiso 1 d G .
O4 O 0.0833(5) 0.6873(4) 0.6647(3) 0.0188(9) Uani 1 d . .
O10 O 0.3612(5) 0.8124(4) 0.2886(3) 0.0113(8) Uani 1 d . .
O3 O 0.2861(5) 0.4759(4) 0.6672(3) 0.0096(8) Uani 1 d . .
C9 C 0.5713(7) -0.0468(6) 0.7991(4) 0.0088(11) Uani 1 d . .
O2 O 0.3534(5) 0.5869(4) 0.2121(3) 0.0125(8) Uani 1 d . .
O9 O 0.1316(5) 0.5783(4) 0.4856(3) 0.0089(8) Uani 1 d . .
C10 C 0.7716(8) -0.0854(7) 0.8358(5) 0.0262(16) Uani 1 d . .
H10A H 0.7940 -0.1812 0.8798 0.039 Uiso 1 calc GR .
H10B H 0.7816 -0.0163 0.8668 0.039 Uiso 1 calc GR .
H10C H 0.8661 -0.0831 0.7840 0.039 Uiso 1 calc GR .
C2 C 0.0712(7) 0.6542(6) 0.1232(4) 0.0093(11) Uani 1 d . .
C4 C 0.0623(8) 0.8164(6) 0.0757(4) 0.0192(14) Uani 1 d . .
H4A H 0.0034 0.8463 0.0162 0.029 Uiso 1 calc GR .
H4B H 0.1909 0.8329 0.0655 0.029 Uiso 1 calc GR .
H4C H -0.0128 0.8717 0.1156 0.029 Uiso 1 calc GR .
C12 C 0.5502(9) -0.1475(6) 0.7434(4) 0.0208(14) Uani 1 d . .
H12A H 0.6100 -0.2470 0.7767 0.025 Uiso 1 calc R .
H12B H 0.4140 -0.1420 0.7398 0.025 Uiso 1 calc R .
C11 C 0.4277(9) -0.0665(7) 0.8845(5) 0.0323(17) Uani 1 d . .
H11C H 0.4580 -0.1655 0.9237 0.048 Uiso 1 calc GR .
H11D H 0.2990 -0.0434 0.8634 0.048 Uiso 1 calc GR .
H11E H 0.4357 -0.0029 0.9201 0.048 Uiso 1 calc GR .
C7 C 0.1402(7) 0.3645(6) 0.8616(4) 0.0103(12) Uani 1 d . .
H7A H 0.1972 0.3294 0.9226 0.012 Uiso 1 calc R .
H7B H 0.2120 0.3029 0.8238 0.012 Uiso 1 calc R .
C1 C 0.1715(7) 0.6177(6) 0.2136(4) 0.0087(11) Uani 1 d . U
C8 C 0.5150(7) 0.1096(5) 0.7356(4) 0.0073(11) Uani 1 d . U
C14 C 0.3171(7) 0.2216(6) 0.4051(4) 0.0114(12) Uani 1 d . .
C6 C 0.1675(8) 0.5186(6) 0.8140(4) 0.0151(13) Uani 1 d . .
H6A H 0.0632 0.5853 0.8368 0.018 Uiso 1 calc R .
H6B H 0.2873 0.5263 0.8339 0.018 Uiso 1 calc R .
C5 C 0.1729(7) 0.5671(6) 0.7089(4) 0.0099(11) Uani 1 d . U
C3 C 0.1912(8) 0.5643(7) 0.0597(4) 0.0186(14) Uani 1 d . .
H3A H 0.1266 0.5877 0.0024 0.028 Uiso 1 calc GR .
H3B H 0.2052 0.4625 0.0922 0.028 Uiso 1 calc GR .
H3C H 0.3165 0.5865 0.0450 0.028 Uiso 1 calc GR .
C13 C 0.6400(9) -0.1092(6) 0.6466(4) 0.0197(14) Uani 1 d . .
H13A H 0.7603 -0.0831 0.6500 0.024 Uiso 1 calc R .
H13B H 0.5555 -0.0228 0.6090 0.024 Uiso 1 calc R .
H11A H -0.115(10) 0.122(7) 0.673(5) 0.04(2) Uiso 1 d . .
H11B H -0.036(8) 0.103(6) 0.587(4) 0.009(16) Uiso 1 d . .

loop_
_atom_site_aniso_label
_atom_site_aniso_U_11
_atom_site_aniso_U_22
_atom_site_aniso_U_33
_atom_site_aniso_U_23
_atom_site_aniso_U_13
_atom_site_aniso_U_12
Tb1 0.00446(13) 0.00601(15) 0.00678(15) -0.00179(11) 0.00267(10) -0.00257(11)
Tb2 0.00514(13) 0.00603(15) 0.00630(15) -0.00143(11) 0.00241(10) -0.00291(11)
O7 0.0104(18) 0.0082(19) 0.016(2) -0.0051(17) 0.0003(16) -0.0016(16)
O11 0.0112(19) 0.010(2) 0.012(2) -0.0042(17) 0.0050(17) -0.0075(17)
O5 0.017(2) 0.023(2) 0.015(2) -0.0145(19) 0.0047(17) -0.0091(19)
O6 0.043(3) 0.008(2) 0.018(2) -0.0007(19) -0.009(2) -0.008(2)
O8 0.0059(10) 0.0077(11) 0.0071(11) -0.0022(8) 0.0001(8) -0.0030(8)
O1 0.0111(18) 0.015(2) 0.0052(19) -0.0052(16) 0.0026(15) -0.0073(17)
O12 0.026(2) 0.017(2) 0.021(2) -0.006(2) 0.009(2) -0.007(2)
O4 0.017(2) 0.010(2) 0.022(2) 0.0005(19) 0.0056(18) -0.0007(18)
O10 0.0106(18) 0.010(2) 0.014(2) -0.0035(17) 0.0018(16) -0.0036(16)
O3 0.0080(18) 0.0109(19) 0.010(2) -0.0045(17) 0.0029(15) -0.0025(16)
C9 0.013(3) 0.007(3) 0.004(3) -0.001(2) 0.000(2) 0.001(2)
O2 0.0108(18) 0.014(2) 0.011(2) -0.0031(17) 0.0026(16) -0.0031(17)
O9 0.0052(17) 0.014(2) 0.009(2) -0.0055(16) 0.0033(15) -0.0026(16)
C10 0.025(3) 0.016(3) 0.031(4) 0.008(3) -0.014(3) -0.006(3)
C2 0.011(3) 0.014(3) 0.003(3) -0.003(2) 0.000(2) -0.004(2)
C4 0.023(3) 0.018(3) 0.017(3) 0.002(3) -0.002(3) -0.015(3)
C12 0.027(3) 0.015(3) 0.022(4) -0.006(3) 0.001(3) -0.007(3)
C11 0.034(4) 0.026(4) 0.025(4) 0.000(3) 0.010(3) -0.002(3)
C7 0.009(3) 0.018(3) 0.006(3) -0.005(2) 0.001(2) -0.006(2)
C1 0.0094(14) 0.0078(14) 0.0090(14) -0.0023(9) 0.0005(9) -0.0027(9)
C8 0.0079(13) 0.0072(14) 0.0070(14) -0.0029(9) 0.0010(9) -0.0015(9)
C14 0.011(3) 0.007(3) 0.016(3) -0.005(2) -0.001(2) 0.000(2)
C6 0.016(3) 0.020(3) 0.016(3) -0.010(3) 0.006(2) -0.011(3)
C5 0.0090(14) 0.0102(14) 0.0111(14) -0.0031(9) -0.0004(9) -0.0035(10)
C3 0.015(3) 0.032(4) 0.013(3) -0.014(3) 0.006(2) -0.008(3)
C13 0.030(3) 0.010(3) 0.016(3) -0.007(3) 0.011(3) -0.002(3)

loop_
_atom_type_symbol
_atom_type_description
_atom_type_scat_dispersion_real
_atom_type_scat_dispersion_imag
_atom_type_scat_source
C C 0.0033 0.0016 'International Tables Vol C Tables 4.2.6.8 and 6.1.1.4'
H H 0.0000 0.0000 'International Tables Vol C Tables 4.2.6.8 and 6.1.1.4'
O O 0.0106 0.0060 'International Tables Vol C Tables 4.2.6.8 and 6.1.1.4'
Tb Tb -0.1723 4.1537 'International Tables Vol C Tables 4.2.6.8 and 6.1.1.4'

loop_
_geom_angle_atom_site_label_1
_geom_angle_atom_site_label_2
_geom_angle_atom_site_label_3
_geom_angle
_geom_angle_site_symmetry_1
_geom_angle_site_symmetry_3
Tb2 Tb1 Tb2 115.716(12) . 2_566
Tb2 Tb1 Tb2 62.772(11) . 2_666
Tb2 Tb1 Tb2 139.848(11) 2_666 2_566
O7 Tb1 Tb2 122.20(9) . .
O7 Tb1 Tb2 68.99(8) . 2_666
O7 Tb1 Tb2 121.55(9) . 2_566
O7 Tb1 O11 75.60(12) . .
O7 Tb1 O5 91.87(13) . .
O7 Tb1 O8 81.75(12) . .
O7 Tb1 O1 88.86(13) . 2_566
O7 Tb1 O3 77.73(12) . .
O7 Tb1 O9 148.57(12) . 2_566
O7 Tb1 O9 143.85(12) . .
O11 Tb1 Tb2 66.38(9) . 2_566
O11 Tb1 Tb2 138.48(10) . .
O11 Tb1 Tb2 144.03(9) . 2_666
O5 Tb1 Tb2 109.91(9) . 2_566
O5 Tb1 Tb2 75.41(9) . .
O5 Tb1 Tb2 108.12(9) . 2_666
O5 Tb1 O11 66.21(13) . .
O5 Tb1 O8 74.58(12) . .
O5 Tb1 O1 139.01(12) . 2_566
O5 Tb1 O3 144.17(12) . .
O5 Tb1 O9 103.58(13) . .
O5 Tb1 O9 84.90(12) . 2_566
O8 Tb1 Tb2 40.46(8) . .
O8 Tb1 Tb2 35.70(8) . 2_666
O8 Tb1 Tb2 155.26(8) . 2_566
O8 Tb1 O11 133.43(12) . .
O8 Tb1 O3 70.06(12) . .
O8 Tb1 O9 126.79(12) . 2_566
O8 Tb1 O9 71.53(11) . .
O1 Tb1 Tb2 136.13(9) 2_566 .
O1 Tb1 Tb2 110.29(8) 2_566 2_666
O1 Tb1 Tb2 39.93(8) 2_566 2_566
O1 Tb1 O11 74.37(12) 2_566 .
O1 Tb1 O8 145.67(12) 2_566 .
O1 Tb1 O3 75.70(11) 2_566 .
O1 Tb1 O9 99.55(12) 2_566 .
O1 Tb1 O9 73.94(12) 2_566 2_566
O3 Tb1 Tb2 81.41(8) . .
O3 Tb1 Tb2 36.12(8) . 2_666
O3 Tb1 Tb2 104.64(8) . 2_566
O3 Tb1 O11 139.89(13) . .
O9 Tb1 Tb2 34.39(8) 2_566 2_566
O9 Tb1 Tb2 75.14(8) . 2_666
O9 Tb1 Tb2 87.25(8) 2_566 .
O9 Tb1 Tb2 83.87(8) . 2_566
O9 Tb1 Tb2 141.45(9) 2_566 2_666
O9 Tb1 Tb2 36.96(8) . .
O9 Tb1 O11 74.52(12) 2_566 .
O9 Tb1 O11 140.54(12) . .
O9 Tb1 O3 121.19(12) 2_566 .
O9 Tb1 O3 70.61(12) . .
O9 Tb1 O9 66.48(13) 2_566 .
Tb1 Tb2 Tb1 64.284(12) . 2_566
Tb1 Tb2 Tb1 117.228(11) . 2_666
Tb1 Tb2 Tb1 139.848(11) 2_666 2_566
O6 Tb2 Tb1 131.56(11) . 2_666
O6 Tb2 Tb1 87.16(11) . 2_566
O6 Tb2 Tb1 65.16(11) . .
O6 Tb2 O8 139.86(13) . 2_666
O6 Tb2 O8 70.27(13) . .
O6 Tb2 O1 75.05(13) . .
O6 Tb2 O10 141.76(13) . .
O6 Tb2 O3 97.39(14) . 2_666
O6 Tb2 O2 71.44(13) . .
O6 Tb2 O9 93.88(14) . .
O6 Tb2 C1 70.72(15) . .
O8 Tb2 Tb1 88.34(8) 2_666 .
O8 Tb2 Tb1 38.18(7) . .
O8 Tb2 Tb1 36.49(8) 2_666 2_666
O8 Tb2 Tb1 102.09(7) . 2_566
O8 Tb2 Tb1 108.75(8) 2_666 2_566
O8 Tb2 Tb1 85.28(7) . 2_666
O8 Tb2 O8 70.43(13) 2_666 .
O8 Tb2 O1 126.70(11) . .
O8 Tb2 O1 137.92(11) 2_666 .
O8 Tb2 O10 77.83(12) 2_666 .
O8 Tb2 O2 142.54(12) 2_666 .
O8 Tb2 C1 149.40(13) 2_666 .
O8 Tb2 C1 138.77(13) . .
O1 Tb2 Tb1 146.74(8) . 2_666
O1 Tb2 Tb1 36.48(8) . 2_566
O1 Tb2 Tb1 90.61(8) . .
O1 Tb2 C1 26.64(12) . .
O10 Tb2 Tb1 71.24(8) . 2_666
O10 Tb2 Tb1 139.05(8) . .
O10 Tb2 Tb1 83.85(8) . 2_566
O10 Tb2 O8 147.97(12) . .
O10 Tb2 O1 75.77(11) . .
O10 Tb2 C1 72.07(13) . .
O3 Tb2 Tb1 126.21(9) 2_666 .
O3 Tb2 Tb1 169.51(9) 2_666 2_566
O3 Tb2 Tb1 39.06(9) 2_666 2_666
O3 Tb2 O8 88.36(12) 2_666 .
O3 Tb2 O8 73.66(12) 2_666 2_666
O3 Tb2 O1 135.85(12) 2_666 .
O3 Tb2 O10 86.77(12) 2_666 .
O3 Tb2 O2 83.80(12) 2_666 .
O3 Tb2 O9 152.40(13) 2_666 .
O3 Tb2 C1 109.42(13) 2_666 .
O2 Tb2 Tb1 129.01(8) . .
O2 Tb2 Tb1 88.74(8) . 2_566
O2 Tb2 Tb1 111.18(8) . 2_666
O2 Tb2 O8 139.47(12) . .
O2 Tb2 O1 52.32(11) . .
O2 Tb2 O10 71.27(12) . .
O2 Tb2 C1 25.68(13) . .
O9 Tb2 Tb1 35.37(9) . 2_566
O9 Tb2 Tb1 39.65(9) . .
O9 Tb2 Tb1 117.91(9) . 2_666
O9 Tb2 O8 71.88(12) . .
O9 Tb2 O8 81.48(12) . 2_666
O9 Tb2 O1 71.48(12) . .
O9 Tb2 O10 99.73(12) . .
O9 Tb2 O2 123.74(12) . .
O9 Tb2 C1 98.07(13) . .
C1 Tb2 Tb1 131.85(10) . 2_666
C1 Tb2 Tb1 63.10(10) . 2_566
C1 Tb2 Tb1 110.90(10) . .
C8 O7 Tb1 141.4(3) . .
C14 O5 Tb1 126.4(3) . .
C14 O6 Tb2 146.6(4) . .
Tb1 O8 Tb2 101.37(12) . .
Tb2 O8 Tb1 107.81(14) 2_666 .
Tb2 O8 Tb2 109.57(13) 2_666 .
Tb1 O1 Tb2 103.59(13) 2_566 .
C1 O1 Tb1 164.7(3) . 2_566
C1 O1 Tb2 91.5(3) . .
C8 O10 Tb2 131.6(3) 2_666 .
Tb2 O3 Tb1 104.81(13) 2_666 .
C5 O3 Tb1 123.2(3) . .
C5 O3 Tb2 131.2(3) . 2_666
C10 C9 C12 112.0(5) . .
C10 C9 C11 107.6(5) . .
C10 C9 C8 113.2(4) . .
C11 C9 C12 107.6(5) . .
C8 C9 C12 107.6(4) . .
C8 C9 C11 108.6(4) . .
C1 O2 Tb2 97.9(3) . .
Tb1 O9 Tb1 113.52(13) 2_566 .
Tb2 O9 Tb1 103.39(13) . .
Tb2 O9 Tb1 110.23(15) . 2_566
C4 C2 C7 106.8(4) . 2_566
C4 C2 C3 110.0(5) . .
C1 C2 C4 105.2(4) . .
C1 C2 C7 113.9(4) . 2_566
C1 C2 C3 109.8(4) . .
C3 C2 C7 110.9(4) . 2_566
C13 C12 C9 112.3(5) . .
C6 C7 C2 116.2(4) . 2_566
O1 C1 Tb2 61.8(3) . .
O1 C1 C2 122.2(4) . .
O2 C1 Tb2 56.4(3) . .
O2 C1 O1 118.2(5) . .
O2 C1 C2 119.5(5) . .
C2 C1 Tb2 175.3(3) . .
O7 C8 O10 122.8(5) . 2_666
O7 C8 C9 117.4(4) . .
O10 C8 C9 119.9(4) 2_666 .
O5 C14 C13 116.6(5) . 2_656
O6 C14 O5 124.6(5) . .
O6 C14 C13 118.9(5) . 2_656
C5 C6 C7 116.1(5) . .
O4 C5 O3 122.4(5) . .
O4 C5 C6 121.8(5) . .
O3 C5 C6 115.8(5) . .
C12 C13 C14 117.7(5) . 2_656

loop_
_geom_bond_atom_site_label_1
_geom_bond_atom_site_label_2
_geom_bond_distance
_geom_bond_site_symmetry_2
Tb1 Tb2 3.7780(4) 2_666
Tb1 Tb2 3.7431(6) .
Tb1 Tb2 3.8427(5) 2_566
Tb1 O7 2.294(4) .
Tb1 O11 2.474(4) .
Tb1 O5 2.349(4) .
Tb1 O8 2.360(3) .
Tb1 O1 2.350(3) 2_566
Tb1 O3 2.463(3) .
Tb1 O9 2.455(4) .
Tb1 O9 2.371(4) 2_566
Tb2 Tb1 3.8427(5) 2_566
Tb2 Tb1 3.7780(4) 2_666
Tb2 O6 2.281(4) .
Tb2 O8 2.316(3) 2_666
Tb2 O8 2.477(3) .
Tb2 O1 2.537(3) .
Tb2 O10 2.436(4) .
Tb2 O3 2.304(3) 2_666
Tb2 O2 2.419(4) .
Tb2 O9 2.313(3) .
Tb2 C1 2.877(5) .
O7 C8 1.261(6) .
O5 C14 1.262(6) .
O6 C14 1.239(6) .
O8 Tb2 2.316(3) 2_666
O1 Tb1 2.350(3) 2_566
O1 C1 1.291(6) .
O4 C5 1.225(6) .
O10 C8 1.266(6) 2_666
O3 Tb2 2.304(3) 2_666
O3 C5 1.313(6) .
C9 C10 1.514(7) .
C9 C12 1.531(7) .
C9 C11 1.528(7) .
C9 C8 1.528(7) .
O2 C1 1.259(6) .
O9 Tb1 2.371(4) 2_566
C2 C4 1.532(7) .
C2 C7 1.551(7) 2_566
C2 C1 1.510(7) .
C2 C3 1.541(7) .
C12 C13 1.480(8) .
C7 C2 1.551(7) 2_566
C7 C6 1.523(7) .
C8 O10 1.266(6) 2_666
C14 C13 1.498(7) 2_656
C6 C5 1.489(7) .
C13 C14 1.498(7) 2_656
